data_7053499
loop_
_publ_author_name
'Huang, Yong-Qing'
'Liu, Guang-Xiang'
'Zhou, Xia-Ying'
'Okamura, Taka-aki'
'Su, Zhi'
'Fan, Jian'
'Sun, Wei-Yin'
'Yu, Jin-Quan'
'Ueyama, Norikazu'

_publ_section_title
;
 Syntheses, crystal structures and properties of silver(i) and copper(ii)
 complexes with an oxazoline-containing tetradentate ligand
;
_journal_issue 11
_journal_name_full 'New Journal of Chemistry'
_journal_page_first 2436
_journal_paper_doi 10.1039/c0nj00092b
_journal_volume 34
_journal_year 2010
_chemical_formula_moiety 'C22 H26 Ag B F4 N4 O2'
_chemical_formula_sum 'C22 H26 Ag B F4 N4 O2'
_chemical_formula_weight 573.15
_chemical_name_systematic
;
?
;
_space_group_IT_number 15
_symmetry_cell_setting monoclinic
_symmetry_space_group_name_Hall '-C 2yc'
_symmetry_space_group_name_H-M 'C 1 2/c 1'
_atom_sites_solution_hydrogens geom
_atom_sites_solution_primary direct
_atom_sites_solution_secondary difmap
_audit_creation_method SHELXL-97
_cell_angle_alpha 90.00
_cell_angle_beta 100.4250(10)
_cell_angle_gamma 90.00
_cell_formula_units_Z 8
_cell_length_a 15.250(9)
_cell_length_b 8.2253(5)
_cell_length_c 39.011(2)
_cell_measurement_reflns_used 4078
_cell_measurement_temperature 293(2)
_cell_measurement_theta_max 27.04
_cell_measurement_theta_min 2.65
_cell_volume 4813(3)
_computing_cell_refinement 'SAINT (Bruker, 2001)'
_computing_data_collection 'SMART (Bruker, 2001)'
_computing_data_reduction 'SAINT (Bruker, 2001)'
_computing_structure_refinement 'SHELXL-97 (Sheldrick, 1997)'
_computing_structure_solution 'SHELXS-97 (Sheldrick, 1990)'
_diffrn_ambient_temperature 293(2)
_diffrn_measured_fraction_theta_full 0.998
_diffrn_measured_fraction_theta_max 0.998
_diffrn_measurement_device_type 'Bruker Smart Apex CCd'
_diffrn_measurement_method '\w and \f scans'
_diffrn_radiation_monochromator graphite
_diffrn_radiation_source 'fine-focus sealed tube'
_diffrn_radiation_type MoK\a
_diffrn_radiation_wavelength 0.71073
_diffrn_reflns_av_R_equivalents 0.0243
_diffrn_reflns_av_sigmaI/netI 0.0306
_diffrn_reflns_limit_h_max 18
_diffrn_reflns_limit_h_min -16
_diffrn_reflns_limit_k_max 9
_diffrn_reflns_limit_k_min -9
_diffrn_reflns_limit_l_max 46
_diffrn_reflns_limit_l_min -41
_diffrn_reflns_number 11524
_diffrn_reflns_theta_full 25.00
_diffrn_reflns_theta_max 25.00
_diffrn_reflns_theta_min 2.72
_exptl_absorpt_coefficient_mu 0.895
_exptl_absorpt_correction_T_max 0.9318
_exptl_absorpt_correction_T_min 0.8555
_exptl_absorpt_correction_type multi-scan
_exptl_absorpt_process_details 'SADABS (Bruker, 2001)'
_exptl_crystal_colour colorless
_exptl_crystal_density_diffrn 1.582
_exptl_crystal_density_method 'not measured'
_exptl_crystal_description block
_exptl_crystal_F_000 2320
_exptl_crystal_size_max 0.18
_exptl_crystal_size_mid 0.10
_exptl_crystal_size_min 0.08
_refine_diff_density_max 1.290
_refine_diff_density_min -0.753
_refine_diff_density_rms 0.114
_refine_ls_extinction_method none
_refine_ls_goodness_of_fit_ref 1.137
_refine_ls_hydrogen_treatment constr
_refine_ls_matrix_type full
_refine_ls_number_parameters 330
_refine_ls_number_reflns 4240
_refine_ls_number_restraints 0
_refine_ls_restrained_S_all 1.137
_refine_ls_R_factor_all 0.0703
_refine_ls_R_factor_gt 0.0614
_refine_ls_shift/su_max 0.001
_refine_ls_shift/su_mean 0.000
_refine_ls_structure_factor_coef Fsqd
_refine_ls_weighting_details 'calc w=1/[\s^2^(Fo^2^)+(0.0785P)^2^+23.3804P] where P=(Fo^2^+2Fc^2^)/3'
_refine_ls_weighting_scheme calc
_refine_ls_wR_factor_gt 0.1578
_refine_ls_wR_factor_ref 0.1638
_reflns_number_gt 3702
_reflns_number_total 4240
_reflns_threshold_expression >2sigma(I)
_cod_data_source_file c0nj00092b.txt
_cod_data_source_block 5
_cod_original_sg_symbol_H-M 'C 2/c'
_cod_database_code 7053499

loop_
_symmetry_equiv_pos_as_xyz
'x, y, z'
'-x, y, -z+1/2'
'x+1/2, y+1/2, z'
'-x+1/2, y+1/2, -z+1/2'
'-x, -y, -z'
'x, -y, z-1/2'
'-x+1/2, -y+1/2, -z'
'x+1/2, -y+1/2, z-1/2'

loop_
_atom_site_label
_atom_site_type_symbol
_atom_site_fract_x
_atom_site_fract_y
_atom_site_fract_z
_atom_site_U_iso_or_equiv
_atom_site_adp_type
_atom_site_occupancy
_atom_site_symmetry_multiplicity
_atom_site_calc_flag
_atom_site_refinement_flags
Ag1 Ag 0.79368(3) 0.05068(5) 0.379257(10) 0.0481(2) Uani 1 1 d .
O1 O 0.5667(3) 0.7941(5) 0.31536(10) 0.0529(10) Uani 1 1 d .
O2 O 0.8394(3) -0.6856(5) 0.28367(10) 0.0588(11) Uani 1 1 d .
N1 N 0.6544(3) 0.9718(5) 0.34969(12) 0.0415(10) Uani 1 1 d .
N2 N 0.8051(3) 0.2142(5) 0.43178(11) 0.0406(10) Uani 1 1 d .
H2C H 0.8455 0.2945 0.4306 0.049 Uiso 1 1 calc R
N3 N 0.8915(3) -0.1046(5) 0.42165(11) 0.0405(10) Uani 1 1 d .
H3A H 0.8583 -0.1826 0.4298 0.049 Uiso 1 1 calc R
N4 N 0.8374(3) -0.8644(6) 0.32701(12) 0.0493(12) Uani 1 1 d .
C1 C 0.8444(4) 0.1021(7) 0.45984(14) 0.0502(14) Uani 1 1 d .
H1A H 0.7992 0.0259 0.4643 0.060 Uiso 1 1 calc R
H1B H 0.8647 0.1634 0.4810 0.060 Uiso 1 1 calc R
C2 C 0.7234(4) 0.2907(8) 0.43898(16) 0.0533(15) Uani 1 1 d .
H2A H 0.7336 0.3306 0.4628 0.064 Uiso 1 1 calc R
H2B H 0.6761 0.2105 0.4366 0.064 Uiso 1 1 calc R
C3 C 0.6953(4) 0.4300(7) 0.41419(15) 0.0441(13) Uani 1 1 d .
C4 C 0.6965(4) 0.5891(7) 0.42644(15) 0.0464(13) Uani 1 1 d .
H4A H 0.7132 0.6092 0.4502 0.056 Uiso 1 1 calc R
C5 C 0.6736(4) 0.7156(7) 0.40413(14) 0.0467(13) Uani 1 1 d .
H5A H 0.6757 0.8210 0.4128 0.056 Uiso 1 1 calc R
C6 C 0.6475(3) 0.6899(6) 0.36876(13) 0.0388(12) Uani 1 1 d .
C7 C 0.6440(4) 0.5306(7) 0.35623(15) 0.0478(14) Uani 1 1 d .
H7A H 0.6248 0.5100 0.3326 0.057 Uiso 1 1 calc R
C8 C 0.6688(4) 0.4048(7) 0.37893(15) 0.0508(14) Uani 1 1 d .
H8A H 0.6678 0.2993 0.3703 0.061 Uiso 1 1 calc R
C9 C 0.6253(3) 0.8268(7) 0.34486(13) 0.0395(12) Uani 1 1 d .
C10 C 0.6056(4) 1.0688(7) 0.32034(15) 0.0513(14) Uani 1 1 d .
H10A H 0.6463 1.1353 0.3099 0.062 Uiso 1 1 calc R
H10B H 0.5616 1.1386 0.3280 0.062 Uiso 1 1 calc R
C11 C 0.5612(4) 0.9414(7) 0.29488(15) 0.0535(15) Uani 1 1 d .
H11A H 0.4996 0.9700 0.2859 0.064 Uiso 1 1 calc R
H11B H 0.5924 0.9294 0.2755 0.064 Uiso 1 1 calc R
C12 C 0.9212(4) 0.0101(7) 0.45023(15) 0.0492(14) Uani 1 1 d .
H12A H 0.9633 0.0862 0.4433 0.059 Uiso 1 1 calc R
H12B H 0.9516 -0.0491 0.4704 0.059 Uiso 1 1 calc R
C13 C 0.9671(4) -0.1852(8) 0.41049(17) 0.0561(15) Uani 1 1 d .
H13A H 1.0077 -0.2250 0.4308 0.067 Uiso 1 1 calc R
H13B H 0.9990 -0.1071 0.3988 0.067 Uiso 1 1 calc R
C14 C 0.9374(4) -0.3252(7) 0.38626(15) 0.0458(13) Uani 1 1 d .
C15 C 0.9561(4) -0.4838(8) 0.39612(15) 0.0480(14) Uani 1 1 d .
H15A H 0.9880 -0.5052 0.4183 0.058 Uiso 1 1 calc R
C16 C 0.9291(4) -0.6108(7) 0.37411(14) 0.0458(13) Uani 1 1 d .
H16A H 0.9436 -0.7167 0.3814 0.055 Uiso 1 1 calc R
C17 C 0.8805(4) -0.5832(7) 0.34127(14) 0.0417(12) Uani 1 1 d .
C18 C 0.8621(5) -0.4236(7) 0.33089(16) 0.0560(16) Uani 1 1 d .
H18A H 0.8302 -0.4023 0.3087 0.067 Uiso 1 1 calc R
C19 C 0.8902(5) -0.2985(8) 0.35271(17) 0.0608(17) Uani 1 1 d .
H19A H 0.8777 -0.1924 0.3451 0.073 Uiso 1 1 calc R
C20 C 0.8514(4) -0.7198(7) 0.31794(14) 0.0451(13) Uani 1 1 d .
C21 C 0.8179(5) -0.9606(8) 0.29469(16) 0.0601(17) Uani 1 1 d .
H21A H 0.7637 -1.0235 0.2938 0.072 Uiso 1 1 calc R
H21B H 0.8666 -1.0340 0.2929 0.072 Uiso 1 1 calc R
C22 C 0.8068(6) -0.8343(9) 0.26589(17) 0.075(2) Uani 1 1 d .
H22A H 0.8416 -0.8626 0.2483 0.090 Uiso 1 1 calc R
H22B H 0.7447 -0.8236 0.2549 0.090 Uiso 1 1 calc R
B1 B 0.5000 0.3355(15) 0.2500 0.069(3) Uani 1 2 d S
B2 B 0.8957(8) -0.3898(16) 0.5048(3) 0.035(3) Uani 0.50 1 d P
F1 F 0.5629(4) 0.2373(7) 0.24057(18) 0.122(2) Uani 1 1 d .
F2 F 0.5345(6) 0.4254(9) 0.2772(2) 0.173(3) Uani 1 1 d .
F3 F 0.9028(7) -0.4381(17) 0.4737(3) 0.112(4) Uani 0.50 1 d P
F4 F 0.8451(10) -0.285(2) 0.4989(4) 0.156(6) Uani 0.50 1 d P
F5 F 0.9747(8) -0.3385(14) 0.5191(3) 0.121(4) Uani 0.50 1 d P
F6 F 0.8788(11) -0.496(2) 0.5205(4) 0.159(6) Uani 0.50 1 d P

loop_
_atom_site_aniso_label
_atom_site_aniso_U_11
_atom_site_aniso_U_22
_atom_site_aniso_U_33
_atom_site_aniso_U_23
_atom_site_aniso_U_13
_atom_site_aniso_U_12
Ag1 0.0546(3) 0.0472(3) 0.0385(3) -0.00094(18) -0.00209(19) 0.0017(2)
O1 0.059(2) 0.048(2) 0.042(2) -0.0036(18) -0.0149(18) 0.0014(19)
O2 0.090(3) 0.049(2) 0.037(2) 0.0012(18) 0.010(2) -0.009(2)
N1 0.042(2) 0.039(3) 0.041(2) 0.0043(19) 0.003(2) 0.002(2)
N2 0.043(2) 0.039(2) 0.042(2) 0.0035(19) 0.0104(19) 0.0031(19)
N3 0.038(2) 0.038(2) 0.043(2) -0.0029(19) 0.0010(19) 0.0043(19)
N4 0.060(3) 0.045(3) 0.046(3) 0.001(2) 0.018(2) -0.003(2)
C1 0.067(4) 0.046(3) 0.035(3) -0.003(2) 0.002(3) 0.011(3)
C2 0.058(4) 0.051(4) 0.055(4) 0.011(3) 0.020(3) 0.013(3)
C3 0.043(3) 0.041(3) 0.050(3) 0.000(2) 0.013(2) 0.006(2)
C4 0.054(3) 0.043(3) 0.040(3) -0.005(2) 0.004(3) 0.001(3)
C5 0.055(3) 0.038(3) 0.045(3) -0.007(2) 0.002(3) 0.001(3)
C6 0.033(3) 0.040(3) 0.041(3) -0.001(2) 0.003(2) 0.000(2)
C7 0.058(3) 0.046(3) 0.038(3) -0.006(2) 0.004(3) 0.001(3)
C8 0.064(4) 0.037(3) 0.051(3) -0.008(3) 0.009(3) 0.002(3)
C9 0.034(3) 0.045(3) 0.038(3) -0.003(2) 0.002(2) 0.002(2)
C10 0.054(3) 0.049(3) 0.046(3) 0.008(3) -0.004(3) 0.009(3)
C11 0.058(4) 0.058(4) 0.039(3) 0.001(3) -0.005(3) 0.006(3)
C12 0.051(3) 0.049(3) 0.041(3) -0.010(3) -0.010(3) 0.007(3)
C13 0.042(3) 0.058(4) 0.065(4) -0.012(3) 0.000(3) 0.004(3)
C14 0.038(3) 0.048(3) 0.051(3) -0.003(3) 0.007(2) 0.009(2)
C15 0.046(3) 0.055(4) 0.042(3) 0.004(3) 0.004(2) 0.006(3)
C16 0.050(3) 0.042(3) 0.045(3) 0.005(2) 0.009(3) 0.005(3)
C17 0.047(3) 0.040(3) 0.041(3) 0.001(2) 0.014(2) 0.001(2)
C18 0.071(4) 0.050(4) 0.042(3) 0.005(3) -0.002(3) 0.012(3)
C19 0.079(4) 0.045(4) 0.055(4) 0.000(3) 0.002(3) 0.014(3)
C20 0.048(3) 0.051(3) 0.037(3) 0.002(2) 0.011(2) 0.001(3)
C21 0.083(5) 0.052(4) 0.049(4) -0.007(3) 0.021(3) -0.006(3)
C22 0.115(6) 0.061(4) 0.048(4) -0.008(3) 0.013(4) -0.017(4)
B1 0.105(10) 0.053(6) 0.051(6) 0.000 0.014(6) 0.000
B2 0.031(6) 0.040(6) 0.030(6) 0.015(5) -0.004(5) 0.002(5)
F1 0.128(5) 0.095(4) 0.160(5) -0.007(4) 0.074(4) 0.005(3)
F2 0.209(8) 0.160(7) 0.126(5) -0.078(5) -0.034(5) -0.021(6)
F3 0.083(7) 0.188(13) 0.063(6) 0.005(7) 0.004(5) 0.007(7)
F4 0.145(11) 0.186(15) 0.127(11) -0.084(11) -0.005(9) 0.022(11)
F5 0.119(9) 0.090(7) 0.138(10) -0.016(7) -0.017(7) -0.022(7)
F6 0.158(13) 0.199(15) 0.120(10) 0.025(10) 0.025(9) -0.089(12)

loop_
_atom_type_symbol
_atom_type_description
_atom_type_scat_dispersion_real
_atom_type_scat_dispersion_imag
_atom_type_scat_source
C C 0.0033 0.0016 'International Tables Vol C Tables 4.2.6.8 and 6.1.1.4'
H H 0.0000 0.0000 'International Tables Vol C Tables 4.2.6.8 and 6.1.1.4'
B B 0.0013 0.0007 'International Tables Vol C Tables 4.2.6.8 and 6.1.1.4'
N N 0.0061 0.0033 'International Tables Vol C Tables 4.2.6.8 and 6.1.1.4'
O O 0.0106 0.0060 'International Tables Vol C Tables 4.2.6.8 and 6.1.1.4'
F F 0.0171 0.0103 'International Tables Vol C Tables 4.2.6.8 and 6.1.1.4'
Ag Ag -0.8971 1.1015 'International Tables Vol C Tables 4.2.6.8 and 6.1.1.4'

loop_
_geom_angle_atom_site_label_1
_geom_angle_atom_site_label_2
_geom_angle_atom_site_label_3
_geom_angle
_geom_angle_site_symmetry_1
_geom_angle_site_symmetry_3
N1 Ag1 N4 91.70(17) 1_545 1_565
N1 Ag1 N3 126.61(16) 1_545 .
N4 Ag1 N3 121.16(17) 1_565 .
N1 Ag1 N2 119.58(15) 1_545 .
N4 Ag1 N2 125.13(16) 1_565 .
N3 Ag1 N2 76.79(14) . .
C9 O1 C11 105.5(4) . .
C20 O2 C22 105.8(5) . .
C9 N1 C10 106.1(5) . .
C9 N1 Ag1 126.7(4) . 1_565
C10 N1 Ag1 121.4(4) . 1_565
C2 N2 C1 111.8(4) . .
C2 N2 Ag1 117.7(4) . .
C1 N2 Ag1 103.7(3) . .
C2 N2 H2C 107.7 . .
C1 N2 H2C 107.7 . .
Ag1 N2 H2C 107.7 . .
C13 N3 C12 111.5(4) . .
C13 N3 Ag1 117.6(4) . .
C12 N3 Ag1 104.5(3) . .
C13 N3 H3A 107.6 . .
C12 N3 H3A 107.6 . .
Ag1 N3 H3A 107.6 . .
C20 N4 C21 106.4(5) . .
C20 N4 Ag1 127.3(4) . 1_545
C21 N4 Ag1 122.3(4) . 1_545
N2 C1 C12 111.2(5) . .
N2 C1 H1A 109.4 . .
C12 C1 H1A 109.4 . .
N2 C1 H1B 109.4 . .
C12 C1 H1B 109.4 . .
H1A C1 H1B 108.0 . .
N2 C2 C3 110.8(5) . .
N2 C2 H2A 109.5 . .
C3 C2 H2A 109.5 . .
N2 C2 H2B 109.5 . .
C3 C2 H2B 109.5 . .
H2A C2 H2B 108.1 . .
C8 C3 C4 117.9(5) . .
C8 C3 C2 121.5(5) . .
C4 C3 C2 120.6(5) . .
C5 C4 C3 120.9(5) . .
C5 C4 H4A 119.6 . .
C3 C4 H4A 119.6 . .
C4 C5 C6 121.1(5) . .
C4 C5 H5A 119.5 . .
C6 C5 H5A 119.5 . .
C5 C6 C7 118.6(5) . .
C5 C6 C9 120.7(5) . .
C7 C6 C9 120.6(5) . .
C8 C7 C6 119.6(5) . .
C8 C7 H7A 120.2 . .
C6 C7 H7A 120.2 . .
C7 C8 C3 121.9(5) . .
C7 C8 H8A 119.0 . .
C3 C8 H8A 119.0 . .
N1 C9 O1 118.1(5) . .
N1 C9 C6 126.3(5) . .
O1 C9 C6 115.6(5) . .
N1 C10 C11 103.7(5) . .
N1 C10 H10A 111.0 . .
C11 C10 H10A 111.0 . .
N1 C10 H10B 111.0 . .
C11 C10 H10B 111.0 . .
H10A C10 H10B 109.0 . .
O1 C11 C10 104.1(4) . .
O1 C11 H11A 110.9 . .
C10 C11 H11A 110.9 . .
O1 C11 H11B 110.9 . .
C10 C11 H11B 110.9 . .
H11A C11 H11B 109.0 . .
N3 C12 C1 111.5(5) . .
N3 C12 H12A 109.3 . .
C1 C12 H12A 109.3 . .
N3 C12 H12B 109.3 . .
C1 C12 H12B 109.3 . .
H12A C12 H12B 108.0 . .
N3 C13 C14 111.7(5) . .
N3 C13 H13A 109.3 . .
C14 C13 H13A 109.3 . .
N3 C13 H13B 109.3 . .
C14 C13 H13B 109.3 . .
H13A C13 H13B 107.9 . .
C15 C14 C19 117.3(6) . .
C15 C14 C13 121.7(5) . .
C19 C14 C13 121.0(6) . .
C16 C15 C14 121.7(5) . .
C16 C15 H15A 119.2 . .
C14 C15 H15A 119.2 . .
C15 C16 C17 120.5(5) . .
C15 C16 H16A 119.7 . .
C17 C16 H16A 119.7 . .
C16 C17 C18 118.3(5) . .
C16 C17 C20 120.2(5) . .
C18 C17 C20 121.5(5) . .
C19 C18 C17 120.8(6) . .
C19 C18 H18A 119.6 . .
C17 C18 H18A 119.6 . .
C18 C19 C14 121.4(6) . .
C18 C19 H19A 119.3 . .
C14 C19 H19A 119.3 . .
N4 C20 O2 118.2(5) . .
N4 C20 C17 126.4(5) . .
O2 C20 C17 115.4(5) . .
N4 C21 C22 104.1(5) . .
N4 C21 H21A 110.9 . .
C22 C21 H21A 110.9 . .
N4 C21 H21B 110.9 . .
C22 C21 H21B 110.9 . .
H21A C21 H21B 108.9 . .
O2 C22 C21 103.9(5) . .
O2 C22 H22A 111.0 . .
C21 C22 H22A 111.0 . .
O2 C22 H22B 111.0 . .
C21 C22 H22B 111.0 . .
H22A C22 H22B 109.0 . .
F2 B1 F2 112.0(12) 2_655 .
F2 B1 F1 108.3(5) 2_655 .
F2 B1 F1 110.7(5) . .
F2 B1 F1 110.7(5) 2_655 2_655
F2 B1 F1 108.3(5) . 2_655
F1 B1 F1 106.8(10) . 2_655
F6 B2 F4 118.6(17) . .
F6 B2 F3 109.8(15) . .
F4 B2 F3 102.0(11) . .
F6 B2 F5 107.6(13) . .
F4 B2 F5 112.3(14) . .
F3 B2 F5 105.7(12) . .

loop_
_geom_bond_atom_site_label_1
_geom_bond_atom_site_label_2
_geom_bond_distance
_geom_bond_site_symmetry_2
Ag1 N1 2.319(5) 1_545
Ag1 N4 2.362(5) 1_565
Ag1 N3 2.387(4) .
Ag1 N2 2.431(4) .
O1 C9 1.350(6) .
O1 C11 1.446(7) .
O2 C20 1.346(6) .
O2 C22 1.449(8) .
N1 C9 1.275(7) .
N1 C10 1.481(7) .
N1 Ag1 2.319(5) 1_565
N2 C2 1.467(7) .
N2 C1 1.473(7) .
N2 H2C 0.9100 .
N3 C13 1.463(7) .
N3 C12 1.468(7) .
N3 H3A 0.9100 .
N4 C20 1.270(7) .
N4 C21 1.473(8) .
N4 Ag1 2.362(5) 1_545
C1 C12 1.498(8) .
C1 H1A 0.9700 .
C1 H1B 0.9700 .
C2 C3 1.511(8) .
C2 H2A 0.9700 .
C2 H2B 0.9700 .
C3 C8 1.377(8) .
C3 C4 1.392(8) .
C4 C5 1.361(8) .
C4 H4A 0.9300 .
C5 C6 1.382(7) .
C5 H5A 0.9300 .
C6 C7 1.396(8) .
C6 C9 1.462(7) .
C7 C8 1.371(8) .
C7 H7A 0.9300 .
C8 H8A 0.9300 .
C10 C11 1.516(8) .
C10 H10A 0.9700 .
C10 H10B 0.9700 .
C11 H11A 0.9700 .
C11 H11B 0.9700 .
C12 H12A 0.9700 .
C12 H12B 0.9700 .
C13 C14 1.507(8) .
C13 H13A 0.9700 .
C13 H13B 0.9700 .
C14 C15 1.375(8) .
C14 C19 1.392(8) .
C15 C16 1.368(8) .
C15 H15A 0.9300 .
C16 C17 1.378(8) .
C16 H16A 0.9300 .
C17 C18 1.387(8) .
C17 C20 1.464(8) .
C18 C19 1.355(9) .
C18 H18A 0.9300 .
C19 H19A 0.9300 .
C21 C22 1.517(9) .
C21 H21A 0.9700 .
C21 H21B 0.9700 .
C22 H22A 0.9700 .
C22 H22B 0.9700 .
B1 F2 1.322(9) 2_655
B1 F2 1.322(9) .
B1 F1 1.355(9) .
B1 F1 1.355(9) 2_655
B2 F6 1.125(17) .
B2 F4 1.149(18) .
B2 F3 1.299(16) .
B2 F5 1.304(15) .

loop_
_geom_torsion_atom_site_label_1
_geom_torsion_atom_site_label_2
_geom_torsion_atom_site_label_3
_geom_torsion_atom_site_label_4
_geom_torsion
_geom_torsion_site_symmetry_1
N1 Ag1 N2 C2 -14.0(4) 1_545
N4 Ag1 N2 C2 102.2(4) 1_565
N3 Ag1 N2 C2 -138.8(4) .
N1 Ag1 N2 C1 110.1(4) 1_545
N4 Ag1 N2 C1 -133.8(3) 1_565
N3 Ag1 N2 C1 -14.8(3) .
N1 Ag1 N3 C13 102.1(4) 1_545
N4 Ag1 N3 C13 -17.4(5) 1_565
N2 Ag1 N3 C13 -140.7(4) .
N1 Ag1 N3 C12 -133.7(3) 1_545
N4 Ag1 N3 C12 106.8(4) 1_565
N2 Ag1 N3 C12 -16.5(3) .
C2 N2 C1 C12 173.2(5) .
Ag1 N2 C1 C12 45.4(5) .
C1 N2 C2 C3 167.9(5) .
Ag1 N2 C2 C3 -72.2(6) .
N2 C2 C3 C8 65.1(7) .
N2 C2 C3 C4 -114.2(6) .
C8 C3 C4 C5 -1.1(9) .
C2 C3 C4 C5 178.2(5) .
C3 C4 C5 C6 0.8(9) .
C4 C5 C6 C7 0.7(8) .
C4 C5 C6 C9 -178.4(5) .
C5 C6 C7 C8 -1.9(9) .
C9 C6 C7 C8 177.1(5) .
C6 C7 C8 C3 1.7(9) .
C4 C3 C8 C7 -0.2(9) .
C2 C3 C8 C7 -179.4(6) .
C10 N1 C9 O1 4.5(7) .
Ag1 N1 C9 O1 -148.6(4) 1_565
C10 N1 C9 C6 -173.9(5) .
Ag1 N1 C9 C6 33.0(8) 1_565
C11 O1 C9 N1 6.1(7) .
C11 O1 C9 C6 -175.3(5) .
C5 C6 C9 N1 25.9(8) .
C7 C6 C9 N1 -153.2(6) .
C5 C6 C9 O1 -152.6(5) .
C7 C6 C9 O1 28.4(7) .
C9 N1 C10 C11 -12.5(6) .
Ag1 N1 C10 C11 142.3(4) 1_565
C9 O1 C11 C10 -13.4(6) .
N1 C10 C11 O1 15.7(6) .
C13 N3 C12 C1 175.6(5) .
Ag1 N3 C12 C1 47.6(5) .
N2 C1 C12 N3 -68.1(7) .
C12 N3 C13 C14 169.0(5) .
Ag1 N3 C13 C14 -70.4(6) .
N3 C13 C14 C15 -111.3(6) .
N3 C13 C14 C19 69.2(8) .
C19 C14 C15 C16 -0.5(9) .
C13 C14 C15 C16 180.0(5) .
C14 C15 C16 C17 -1.1(9) .
C15 C16 C17 C18 1.8(8) .
C15 C16 C17 C20 -179.7(5) .
C16 C17 C18 C19 -1.0(10) .
C20 C17 C18 C19 -179.4(6) .
C17 C18 C19 C14 -0.7(11) .
C15 C14 C19 C18 1.4(10) .
C13 C14 C19 C18 -179.1(6) .
C21 N4 C20 O2 4.9(7) .
Ag1 N4 C20 O2 -152.8(4) 1_545
C21 N4 C20 C17 -174.7(6) .
Ag1 N4 C20 C17 27.6(9) 1_545
C22 O2 C20 N4 3.3(8) .
C22 O2 C20 C17 -177.2(6) .
C16 C17 C20 N4 26.5(9) .
C18 C17 C20 N4 -155.0(6) .
C16 C17 C20 O2 -153.0(5) .
C18 C17 C20 O2 25.4(8) .
C20 N4 C21 C22 -10.4(7) .
Ag1 N4 C21 C22 148.7(5) 1_545
C20 O2 C22 C21 -9.4(7) .
N4 C21 C22 O2 11.9(8) .
